data_4117239
loop_
_publ_author_name
'Xiao-Ping Zhou'
'Mian Li'
'Jie Liu'
'Dan Li'

_publ_section_title
;
 Gyroidal Metal-Organic Frameworks
;
_journal_name_full 'Journal of the American Chemical Society'
_journal_page_first 67
_journal_page_last 70
_journal_paper_doi 10.1021/ja208469n
_journal_volume 134
_journal_year 2012
_chemical_formula_sum 'C384 H288 N288 Zn48'
_chemical_formula_weight 12074.78
_space_group_IT_number 230
_symmetry_cell_setting cubic
_symmetry_space_group_name_Hall '-I 4bd 2c 3'
_symmetry_space_group_name_H-M 'I a -3 d'
_atom_sites_solution_hydrogens geom
_atom_sites_solution_primary direct
_atom_sites_solution_secondary difmap
_audit_creation_method SHELXL-97
_audit_update_record
;
2011-09-01 # Formatted by publCIF
;
_cell_angle_alpha 90.00
_cell_angle_beta 90.00
_cell_angle_gamma 90.00
_cell_formula_units_Z 2
_cell_length_a 34.6471(2)
_cell_length_b 34.6471(2)
_cell_length_c 34.6471(2)
_cell_measurement_temperature 293(2)
_cell_volume 41591.1(4)
_computing_cell_refinement
;   
CrysAlisPro, Agilent Technologies,
Version 1.171.35.11 (release 16-05-2011 CrysAlis171 .NET)
(compiled May 16 2011,17:55:39)
;
_computing_data_collection
;       
CrysAlisPro, Agilent Technologies,
Version 1.171.35.11 (release 16-05-2011 CrysAlis171 .NET)
(compiled May 16 2011,17:55:39)
;
_computing_data_reduction
;        
CrysAlisPro, Agilent Technologies,
Version 1.171.35.11 (release 16-05-2011 CrysAlis171 .NET)
(compiled May 16 2011,17:55:39)
;
_computing_molecular_graphics Olex-2
_computing_publication_material Olex-2
_computing_structure_refinement 'SHELXL-97 (Sheldrick, 1997)'
_computing_structure_solution 'SHELXS-97 (Sheldrick, 1990)'
_diffrn_ambient_temperature 293(2)
_diffrn_detector_area_resol_mean 10.4098
_diffrn_measured_fraction_theta_full 0.999
_diffrn_measured_fraction_theta_max 0.999
_diffrn_measurement_device_type 'Xcalibur, Atlas, Gemini'
_diffrn_measurement_method '\w scans'
_diffrn_radiation_monochromator graphite
_diffrn_radiation_source 'Enhance (Cu) X-ray Source'
_diffrn_radiation_type CuK\a
_diffrn_radiation_wavelength 1.54178
_diffrn_reflns_av_R_equivalents 0.0650
_diffrn_reflns_av_sigmaI/netI 0.0491
_diffrn_reflns_limit_h_max 29
_diffrn_reflns_limit_h_min -36
_diffrn_reflns_limit_k_max 26
_diffrn_reflns_limit_k_min -27
_diffrn_reflns_limit_l_max 24
_diffrn_reflns_limit_l_min -18
_diffrn_reflns_number 10396
_diffrn_reflns_theta_full 54.24
_diffrn_reflns_theta_max 54.24
_diffrn_reflns_theta_min 3.12
_exptl_absorpt_coefficient_mu 1.858
_exptl_absorpt_correction_T_max 0.9294
_exptl_absorpt_correction_T_min 0.8360
_exptl_absorpt_correction_type multi-scan
_exptl_absorpt_process_details
;
CrysAlisPro, Agilent Technologies,
Version 1.171.35.11 (release 16-05-2011 CrysAlis171 .NET)
(compiled May 16 2011,17:55:39)
empirical absorption correction using spherical harmonics,
 implemented in SCALE3 ABSPACK scaling algorithm.
;
_exptl_crystal_colour light-yellow
_exptl_crystal_density_diffrn 0.964
_exptl_crystal_description block-like
_exptl_crystal_F_000 12096
_exptl_crystal_size_max 0.10
_exptl_crystal_size_mid 0.09
_exptl_crystal_size_min 0.04
_platon_squeeze_details
;
;
_refine_diff_density_max 0.175
_refine_diff_density_min -0.144
_refine_diff_density_rms 0.034
_refine_ls_extinction_method none
_refine_ls_goodness_of_fit_ref 0.867
_refine_ls_hydrogen_treatment constr
_refine_ls_matrix_type full
_refine_ls_number_parameters 131
_refine_ls_number_reflns 2132
_refine_ls_number_restraints 19
_refine_ls_restrained_S_all 0.865
_refine_ls_R_factor_all 0.0776
_refine_ls_R_factor_gt 0.0388
_refine_ls_shift/su_max 0.002
_refine_ls_shift/su_mean 0.000
_refine_ls_structure_factor_coef Fsqd
_refine_ls_weighting_details 'calc w=1/[\s^2^(Fo^2^)+(0.0414P)^2^+0.0000P] where P=(Fo^2^+2Fc^2^)/3'
_refine_ls_weighting_scheme calc
_refine_ls_wR_factor_gt 0.0791
_refine_ls_wR_factor_ref 0.0888
_reflns_number_gt 1269
_reflns_number_total 2132
_reflns_threshold_expression >2sigma(I)
_cod_data_source_file ja208469n_si_002_1.cif
_cod_data_source_block Zn
_cod_database_code 4117239

loop_
_symmetry_equiv_pos_as_xyz
'x, y, z'
'-y+1/4, x+3/4, z+1/4'
'-x, -y+1/2, z'
'y+1/4, -x+1/4, z+3/4'
'x+1/4, -z+1/4, y+3/4'
'x, -y, -z+1/2'
'x+3/4, z+1/4, -y+1/4'
'z+3/4, y+1/4, -x+1/4'
'-x+1/2, y, -z'
'-z+1/4, y+3/4, x+1/4'
'z, x, y'
'y, z, x'
'-y, -z+1/2, x'
'z, -x, -y+1/2'
'-y+1/2, z, -x'
'-z, -x+1/2, y'
'-z+1/2, x, -y'
'y, -z, -x+1/2'
'y+3/4, x+1/4, -z+1/4'
'-y+1/4, -x+1/4, -z+1/4'
'-x+1/4, z+3/4, y+1/4'
'-x+1/4, -z+1/4, -y+1/4'
'z+1/4, -y+1/4, x+3/4'
'-z+1/4, -y+1/4, -x+1/4'
'x+1/2, y+1/2, z+1/2'
'-y+3/4, x+5/4, z+3/4'
'-x+1/2, -y+1, z+1/2'
'y+3/4, -x+3/4, z+5/4'
'x+3/4, -z+3/4, y+5/4'
'x+1/2, -y+1/2, -z+1'
'x+5/4, z+3/4, -y+3/4'
'z+5/4, y+3/4, -x+3/4'
'-x+1, y+1/2, -z+1/2'
'-z+3/4, y+5/4, x+3/4'
'z+1/2, x+1/2, y+1/2'
'y+1/2, z+1/2, x+1/2'
'-y+1/2, -z+1, x+1/2'
'z+1/2, -x+1/2, -y+1'
'-y+1, z+1/2, -x+1/2'
'-z+1/2, -x+1, y+1/2'
'-z+1, x+1/2, -y+1/2'
'y+1/2, -z+1/2, -x+1'
'y+5/4, x+3/4, -z+3/4'
'-y+3/4, -x+3/4, -z+3/4'
'-x+3/4, z+5/4, y+3/4'
'-x+3/4, -z+3/4, -y+3/4'
'z+3/4, -y+3/4, x+5/4'
'-z+3/4, -y+3/4, -x+3/4'
'-x, -y, -z'
'y-1/4, -x-3/4, -z-1/4'
'x, y-1/2, -z'
'-y-1/4, x-1/4, -z-3/4'
'-x-1/4, z-1/4, -y-3/4'
'-x, y, z-1/2'
'-x-3/4, -z-1/4, y-1/4'
'-z-3/4, -y-1/4, x-1/4'
'x-1/2, -y, z'
'z-1/4, -y-3/4, -x-1/4'
'-z, -x, -y'
'-y, -z, -x'
'y, z-1/2, -x'
'-z, x, y-1/2'
'y-1/2, -z, x'
'z, x-1/2, -y'
'z-1/2, -x, y'
'-y, z, x-1/2'
'-y-3/4, -x-1/4, z-1/4'
'y-1/4, x-1/4, z-1/4'
'x-1/4, -z-3/4, -y-1/4'
'x-1/4, z-1/4, y-1/4'
'-z-1/4, y-1/4, -x-3/4'
'z-1/4, y-1/4, x-1/4'
'-x+1/2, -y+1/2, -z+1/2'
'y+1/4, -x-1/4, -z+1/4'
'x+1/2, y, -z+1/2'
'-y+1/4, x+1/4, -z-1/4'
'-x+1/4, z+1/4, -y-1/4'
'-x+1/2, y+1/2, z'
'-x-1/4, -z+1/4, y+1/4'
'-z-1/4, -y+1/4, x+1/4'
'x, -y+1/2, z+1/2'
'z+1/4, -y-1/4, -x+1/4'
'-z+1/2, -x+1/2, -y+1/2'
'-y+1/2, -z+1/2, -x+1/2'
'y+1/2, z, -x+1/2'
'-z+1/2, x+1/2, y'
'y, -z+1/2, x+1/2'
'z+1/2, x, -y+1/2'
'z, -x+1/2, y+1/2'
'-y+1/2, z+1/2, x'
'-y-1/4, -x+1/4, z+1/4'
'y+1/4, x+1/4, z+1/4'
'x+1/4, -z-1/4, -y+1/4'
'x+1/4, z+1/4, y+1/4'
'-z+1/4, y+1/4, -x-1/4'
'z+1/4, y+1/4, x+1/4'

loop_
_atom_site_label
_atom_site_type_symbol
_atom_site_fract_x
_atom_site_fract_y
_atom_site_fract_z
_atom_site_U_iso_or_equiv
_atom_site_adp_type
_atom_site_occupancy
_atom_site_symmetry_multiplicity
_atom_site_calc_flag
_atom_site_refinement_flags
_atom_site_disorder_assembly
_atom_site_disorder_group
Zn1 Zn 0.498916(15) 0.639106(15) 0.417152(17) 0.0631(2) Uani 1 1 d . . .
N6 N 0.63044(11) 0.41277(11) 0.29174(10) 0.0706(10) Uani 1 1 d . . .
N1 N 0.50485(11) 0.58590(10) 0.39436(11) 0.0704(10) Uani 1 1 d . A .
N2 N 0.53676(11) 0.53475(11) 0.37111(10) 0.0680(10) Uani 1 1 d . A .
C3 C 0.50366(15) 0.52223(13) 0.38976(16) 0.0827(14) Uani 1 1 d D . .
C2 C 0.53555(13) 0.57274(13) 0.37522(12) 0.0666(13) Uani 1 1 d . . .
H2 H 0.5546 0.5890 0.3655 0.080 Uiso 1 1 calc R A .
C1 C 0.48496(14) 0.55366(14) 0.40333(14) 0.0821(15) Uani 1 1 d . A .
H1 H 0.4618 0.5531 0.4169 0.098 Uiso 1 1 calc R . .
N5 N 0.59851(11) 0.45520(10) 0.32876(10) 0.0671(10) Uani 1 1 d . A .
C7 C 0.62737(14) 0.44893(13) 0.30441(12) 0.0650(12) Uani 1 1 d . . .
H7 H 0.6442 0.4684 0.2967 0.078 Uiso 1 1 calc R . .
C8 C 0.60143(16) 0.39466(14) 0.30982(15) 0.0886(16) Uani 1 1 d . A .
H8 H 0.5956 0.3686 0.3069 0.106 Uiso 1 1 calc R . .
C6 C 0.58149(15) 0.41950(15) 0.33311(15) 0.0889(15) Uani 1 1 d D . .
C4 C 0.5023(4) 0.4807(2) 0.3895(5) 0.1029(12) Uani 0.446(5) 1 d PDU A 1
H4 H 0.4805 0.4679 0.3985 0.124 Uiso 0.446(5) 1 calc PR A 1
C5 C 0.5516(3) 0.4058(3) 0.3594(3) 0.1029(12) Uani 0.554(5) 1 d PDU A 1
H5 H 0.5515 0.3790 0.3618 0.124 Uiso 0.554(5) 1 calc PR A 1
N3 N 0.5319(5) 0.4612(3) 0.3764(6) 0.1029(12) Uani 0.446(5) 1 d PDU A 1
N4 N 0.5261(3) 0.4217(2) 0.3795(3) 0.1029(12) Uani 0.446(5) 1 d PDU A 1
N4A N 0.5361(4) 0.4533(3) 0.3711(5) 0.1029(12) Uani 0.554(5) 1 d PDU A 2
N3A N 0.5020(2) 0.4490(2) 0.3916(2) 0.1029(12) Uani 0.554(5) 1 d PDU A 2
C4A C 0.4888(3) 0.4840(2) 0.3985(4) 0.1029(12) Uani 0.554(5) 1 d PDU A 2
H4A H 0.4653 0.4842 0.4115 0.124 Uiso 0.554(5) 1 calc PR A 2
C5A C 0.5445(3) 0.4234(4) 0.3522(4) 0.1029(12) Uani 0.446(5) 1 d PDU A 2
H5A H 0.5266 0.4035 0.3504 0.124 Uiso 0.446(5) 1 calc PR A 2

loop_
_atom_site_aniso_label
_atom_site_aniso_U_11
_atom_site_aniso_U_22
_atom_site_aniso_U_33
_atom_site_aniso_U_23
_atom_site_aniso_U_13
_atom_site_aniso_U_12
Zn1 0.0534(4) 0.0613(4) 0.0744(4) 0.0143(3) 0.0080(3) 0.0062(3)
N6 0.086(3) 0.060(3) 0.066(2) -0.011(2) 0.013(2) 0.012(2)
N1 0.062(2) 0.056(2) 0.093(3) 0.012(2) 0.013(2) 0.006(2)
N2 0.077(3) 0.055(2) 0.072(3) 0.004(2) 0.012(2) 0.014(2)
C3 0.079(4) 0.059(3) 0.111(4) 0.003(3) 0.016(3) 0.000(3)
C2 0.067(3) 0.061(3) 0.072(3) 0.013(3) 0.009(3) 0.009(3)
C1 0.068(3) 0.067(3) 0.111(4) 0.010(3) 0.021(3) -0.003(3)
N5 0.084(3) 0.057(2) 0.060(2) -0.003(2) 0.015(2) 0.011(2)
C7 0.076(3) 0.059(3) 0.060(3) -0.001(2) 0.004(3) 0.009(3)
C8 0.109(4) 0.063(3) 0.094(4) -0.008(3) 0.026(4) -0.004(3)
C6 0.101(4) 0.067(3) 0.099(4) -0.007(3) 0.039(3) 0.000(3)
C4 0.108(3) 0.065(2) 0.136(4) -0.001(3) 0.047(2) -0.001(2)
C5 0.108(3) 0.065(2) 0.136(4) -0.001(3) 0.047(2) -0.001(2)
N3 0.108(3) 0.065(2) 0.136(4) -0.001(3) 0.047(2) -0.001(2)
N4 0.108(3) 0.065(2) 0.136(4) -0.001(3) 0.047(2) -0.001(2)
N4A 0.108(3) 0.065(2) 0.136(4) -0.001(3) 0.047(2) -0.001(2)
N3A 0.108(3) 0.065(2) 0.136(4) -0.001(3) 0.047(2) -0.001(2)
C4A 0.108(3) 0.065(2) 0.136(4) -0.001(3) 0.047(2) -0.001(2)
C5A 0.108(3) 0.065(2) 0.136(4) -0.001(3) 0.047(2) -0.001(2)

loop_
_atom_type_symbol
_atom_type_description
_atom_type_scat_dispersion_real
_atom_type_scat_dispersion_imag
_atom_type_scat_source
C C 0.0181 0.0091 'International Tables Vol C Tables 4.2.6.8 and 6.1.1.4'
H H 0.0000 0.0000 'International Tables Vol C Tables 4.2.6.8 and 6.1.1.4'
N N 0.0311 0.0180 'International Tables Vol C Tables 4.2.6.8 and 6.1.1.4'
Zn Zn -1.5491 0.6778 'International Tables Vol C Tables 4.2.6.8 and 6.1.1.4'

loop_
_geom_angle_atom_site_label_1
_geom_angle_atom_site_label_2
_geom_angle_atom_site_label_3
_geom_angle
_geom_angle_site_symmetry_1
_geom_angle_site_symmetry_3
N2 Zn1 N5 140.30(15) 60_666 60_666
N2 Zn1 N1 102.09(15) 60_666 .
N5 Zn1 N1 108.62(15) 60_666 .
N2 Zn1 N6 99.41(16) 60_666 34_544
N5 Zn1 N6 98.78(15) 60_666 34_544
N1 Zn1 N6 101.02(15) . 34_544
N2 Zn1 N3 72.5(3) 60_666 60_666
N5 Zn1 N3 82.0(3) 60_666 60_666
N1 Zn1 N3 91.5(6) . 60_666
N6 Zn1 N3 166.4(6) 34_544 60_666
N2 Zn1 N4A 80.4(3) 60_666 60_666
N5 Zn1 N4A 73.3(3) 60_666 60_666
N1 Zn1 N4A 93.5(5) . 60_666
N6 Zn1 N4A 165.1(5) 34_544 60_666
N3 Zn1 N4A 8.8(4) 60_666 60_666
C7 N6 C8 103.1(4) . .
C7 N6 Zn1 130.3(4) . 32_445
C8 N6 Zn1 126.5(3) . 32_445
C2 N1 C1 103.8(4) . .
C2 N1 Zn1 126.1(3) . .
C1 N1 Zn1 127.9(3) . .
C2 N2 C3 103.6(4) . .
C2 N2 Zn1 128.4(4) . 59_666
C3 N2 Zn1 123.9(3) . 59_666
C1 C3 N2 107.9(4) . .
C1 C3 C4 142.3(7) . .
N2 C3 C4 109.7(6) . .
C1 C3 C4A 119.5(6) . .
N2 C3 C4A 132.5(6) . .
C4 C3 C4A 22.8(6) . .
N2 C2 N1 114.7(4) . .
N2 C2 H2 122.6 . .
N1 C2 H2 122.6 . .
N1 C1 C3 110.0(4) . .
N1 C1 H1 125.0 . .
C3 C1 H1 125.0 . .
C7 N5 C6 104.2(4) . .
C7 N5 Zn1 133.1(3) . 59_666
C6 N5 Zn1 122.2(3) . 59_666
N5 C7 N6 115.1(4) . .
N5 C7 H7 122.5 . .
N6 C7 H7 122.5 . .
N6 C8 C6 111.1(4) . .
N6 C8 H8 124.5 . .
C6 C8 H8 124.5 . .
C8 C6 N5 106.5(4) . .
C8 C6 C5A 140.8(7) . .
N5 C6 C5A 110.1(6) . .
C8 C6 C5 121.4(6) . .
N5 C6 C5 131.6(6) . .
C5A C6 C5 28.1(6) . .
N3 C4 C3 119.5(10) . .
N3 C4 H4 120.2 . .
C3 C4 H4 120.2 . .
N4 C5 C6 134.8(9) . .
N4 C5 H5 112.6 . .
C6 C5 H5 112.6 . .
C4 N3 N4 111.7(9) . .
C4 N3 Zn1 111.7(7) . 59_666
N4 N3 Zn1 136.0(9) . 59_666
C5 N4 N3 106.8(9) . .
C5A N4A N3A 111.9(8) . .
C5A N4A Zn1 110.1(7) . 59_666
N3A N4A Zn1 137.9(7) . 59_666
C4A N3A N4A 106.9(8) . .
N3A C4A C3 132.6(8) . .
N3A C4A H4A 113.7 . .
C3 C4A H4A 113.7 . .
N4A C5A C6 121.2(10) . .
N4A C5A H5A 119.4 . .
C6 C5A H5A 119.4 . .

loop_
_geom_bond_atom_site_label_1
_geom_bond_atom_site_label_2
_geom_bond_distance
_geom_bond_site_symmetry_2
Zn1 N2 2.009(3) 60_666
Zn1 N5 2.015(3) 60_666
Zn1 N1 2.016(4) .
Zn1 N6 2.067(4) 34_544
Zn1 N3 2.306(11) 60_666
Zn1 N4A 2.342(9) 60_666
N6 C7 1.332(5) .
N6 C8 1.340(5) .
N6 Zn1 2.067(4) 32_445
N1 C2 1.334(5) .
N1 C1 1.349(5) .
N2 C2 1.325(5) .
N2 C3 1.386(5) .
N2 Zn1 2.009(3) 59_666
C3 C1 1.352(6) .
C3 C4 1.438(7) .
C3 C4A 1.455(7) .
C2 H2 0.9300 .
C1 H1 0.9300 .
N5 C7 1.326(5) .
N5 C6 1.378(5) .
N5 Zn1 2.015(3) 59_666
C7 H7 0.9300 .
C8 C6 1.367(6) .
C8 H8 0.9300 .
C6 C5A 1.449(7) .
C6 C5 1.458(7) .
C4 N3 1.311(11) .
C4 H4 0.9300 .
C5 N4 1.253(9) .
C5 H5 0.9300 .
N3 N4 1.387(9) .
N3 Zn1 2.306(11) 59_666
N4A C5A 1.259(10) .
N4A N3A 1.387(8) .
N4A Zn1 2.342(9) 59_666
N3A C4A 1.317(8) .
C4A H4A 0.9300 .
C5A H5A 0.9300 .

loop_
_geom_torsion_atom_site_label_1
_geom_torsion_atom_site_label_2
_geom_torsion_atom_site_label_3
_geom_torsion_atom_site_label_4
_geom_torsion
_geom_torsion_site_symmetry_1
_geom_torsion_site_symmetry_4
N2 Zn1 N1 C2 -148.6(4) 60_666 .
N5 Zn1 N1 C2 5.9(4) 60_666 .
N6 Zn1 N1 C2 109.2(3) 34_544 .
N3 Zn1 N1 C2 -76.2(4) 60_666 .
N4A Zn1 N1 C2 -67.6(4) 60_666 .
N2 Zn1 N1 C1 11.9(4) 60_666 .
N5 Zn1 N1 C1 166.4(4) 60_666 .
N6 Zn1 N1 C1 -90.4(4) 34_544 .
N3 Zn1 N1 C1 84.3(5) 60_666 .
N4A Zn1 N1 C1 92.9(4) 60_666 .
C2 N2 C3 C1 0.5(5) . .
Zn1 N2 C3 C1 159.3(3) 59_666 .
C2 N2 C3 C4 -176.8(9) . .
Zn1 N2 C3 C4 -17.9(10) 59_666 .
C2 N2 C3 C4A -174.9(9) . .
Zn1 N2 C3 C4A -16.0(11) 59_666 .
C3 N2 C2 N1 -0.5(5) . .
Zn1 N2 C2 N1 -158.0(3) 59_666 .
C1 N1 C2 N2 0.3(5) . .
Zn1 N1 C2 N2 164.5(3) . .
C2 N1 C1 C3 0.1(5) . .
Zn1 N1 C1 C3 -163.8(3) . .
N2 C3 C1 N1 -0.4(6) . .
C4 C3 C1 N1 175.4(14) . .
C4A C3 C1 N1 175.7(8) . .
C6 N5 C7 N6 1.4(5) . .
Zn1 N5 C7 N6 172.9(3) 59_666 .
C8 N6 C7 N5 -0.6(5) . .
Zn1 N6 C7 N5 174.9(3) 32_445 .
C7 N6 C8 C6 -0.4(6) . .
Zn1 N6 C8 C6 -176.2(3) 32_445 .
N6 C8 C6 N5 1.2(6) . .
N6 C8 C6 C5A 160.0(10) . .
N6 C8 C6 C5 -172.4(7) . .
C7 N5 C6 C8 -1.5(5) . .
Zn1 N5 C6 C8 -174.2(3) 59_666 .
C7 N5 C6 C5A -167.4(7) . .
Zn1 N5 C6 C5A 19.9(8) 59_666 .
C7 N5 C6 C5 171.2(8) . .
Zn1 N5 C6 C5 -1.5(10) 59_666 .
C1 C3 C4 N3 -169.1(15) . .
N2 C3 C4 N3 7(2) . .
C4A C3 C4 N3 -170(5) . .
C8 C6 C5 N4 -168.8(13) . .
N5 C6 C5 N4 19(2) . .
C5A C6 C5 N4 -27.1(14) . .
C3 C4 N3 N4 177.8(13) . .
C3 C4 N3 Zn1 5(3) . 59_666
C6 C5 N4 N3 -6(2) . .
C4 N3 N4 C5 166.5(19) . .
Zn1 N3 N4 C5 -23(2) 59_666 .
C5A N4A N3A C4A -157.9(16) . .
Zn1 N4A N3A C4A 21.4(19) 59_666 .
N4A N3A C4A C3 -2.2(18) . .
C1 C3 C4A N3A -174.6(12) . .
N2 C3 C4A N3A 0(2) . .
C4 C3 C4A N3A 5(2) . .
N3A N4A C5A C6 -171.1(11) . .
Zn1 N4A C5A C6 9.4(19) 59_666 .
C8 C6 C5A N4A -177.0(12) . .
N5 C6 C5A N4A -18.6(17) . .
C5 C6 C5A N4A 126(3) . .

loop_
_platon_squeeze_void_nr
_platon_squeeze_void_average_x
_platon_squeeze_void_average_y
_platon_squeeze_void_average_z
_platon_squeeze_void_volume
_platon_squeeze_void_count_electrons
_platon_squeeze_void_content
1 0.000 0.000 0.000 42 2 ' '
2 0.230 0.064 0.001 10010 2719 ' '
3 0.500 0.000 0.000 42 3 ' '
4 0.724 -0.073 0.004 10010 2720 ' '
5 0.000 0.000 0.500 42 3 ' '
6 0.500 0.000 0.500 42 2 ' '
7 0.750 0.250 0.250 42 2 ' '
8 0.250 0.250 0.250 42 2 ' '
9 0.250 0.250 0.750 42 2 ' '
10 0.750 0.250 0.750 42 2 ' '
11 0.500 0.500 0.000 42 3 ' '
12 0.000 0.500 0.500 42 3 ' '
13 0.500 0.500 0.500 42 2 ' '
14 1.000 0.500 1.000 42 2 ' '
15 0.750 0.750 0.250 42 2 ' '
16 0.250 0.750 0.250 42 2 ' '
17 0.250 0.750 0.750 42 2 ' '
18 0.750 0.750 0.750 42 2 ' '
